data_1533004
loop_
_publ_author_name
'Nalini, G.'
'Subbanna, G.N.'
'Guru Row, T.N.'

_publ_section_title
;
 Studies on n=2 Aurivillius phases: structure of the series Bi3-x Lax Ti
 Nb O9 (0 <= x <= 1)
;
_journal_name_full 'Materials Chemistry and Physics'
_journal_page_first 663
_journal_page_last 671
_journal_volume 82
_journal_year 2003
_chemical_formula_sum 'Bi2 La Nb O9 Ti'
_chemical_name_systematic 'Bi2 La (Ti Nb O9)'
_space_group_IT_number 55
_symmetry_space_group_name_Hall '-P 2bc 2'
_symmetry_space_group_name_H-M 'P m c b'
_cell_angle_alpha 90
_cell_angle_beta 90
_cell_angle_gamma 90
_cell_formula_units_Z 4
_cell_length_a 5.434
_cell_length_b 5.442
_cell_length_c 25.004
_cell_volume 739.414
_citation_journal_id_ASTM MCHPDR
_cod_data_source_file Nalini_MCHPDR_2003_484.cif
_cod_data_source_block Bi2La1Nb1O9Ti1
_cod_original_cell_volume 739.4139
_cod_original_sg_symbol_Hall '-P 2 2ab (z,x,y)'
_cod_original_formula_sum 'Bi2 La1 Nb1 O9 Ti1'
_cod_database_code 1533004

loop_
_symmetry_equiv_pos_as_xyz
x,y,z
x,-y,-z
-x,y+1/2,-z+1/2
-x,-y+1/2,z+1/2
-x,-y,-z
-x,y,z
x,-y-1/2,z-1/2
x,y-1/2,-z-1/2

loop_
_atom_site_label
_atom_site_type_symbol
_atom_site_fract_x
_atom_site_fract_y
_atom_site_fract_z
_atom_site_occupancy
_atom_site_U_iso_or_equiv
Bi1 Bi+3 0.5 0.4958 0.2015 1 0.0
O2 O-2 0 0.49 0.1746 1 0.0
La2 La+3 0.5 0.5 0 1 0.0
O3 O-2 0.5 0 0 1 0.0
Bi2 Bi+3 0 0.4966 0.3041 1 0.0
Nb1 Nb+5 0 0.5114 0.0835 1 0.0
Ti1 Ti+4 0.5 0.0475 0.0957 1 0.0
O6 O-2 0.269 0.325 0.0722 1 0.0
O7 O-2 0.5 0.008 0.16 1 0.0
La1 La+3 0 0 0 1 0.0
O1 O-2 0.215 0.277 0.2451 1 0.0
O5 O-2 0 0.5 0 1 0.0
O4 O-2 0.2699 0.648 0.0773 1 0.0
